data_4329623
loop_
_publ_author_name
'Cheng-Yi Zhang'
'Liu-Jiang Zhou'
'Ling Chen'

_publ_section_title
;
 Quaternary Tellurides with Different Valent Ge Centers: Cs2Ge3M6Te14 (M =
 Ga, In)
;
_journal_name_full 'Inorganic Chemistry'
_journal_page_first 7007
_journal_page_last 7009
_journal_paper_doi 10.1021/ic300599q
_journal_volume 51
_journal_year 2012
_chemical_formula_moiety 'Cs2 Ga6 Ge3 Te14'
_chemical_formula_sum 'Cs2 Ga6 Ge3 Te14'
_chemical_formula_weight 2688.31
_chemical_name_systematic
; 
 ? 
;
_space_group_IT_number 164
_symmetry_cell_setting trigonal
_symmetry_space_group_name_Hall '-P 3 2"'
_symmetry_space_group_name_H-M 'P -3 m 1'
_atom_sites_solution_hydrogens -
_atom_sites_solution_primary direct
_atom_sites_solution_secondary difmap
_audit_creation_method SHELXL-97
_cell_angle_alpha 90.00
_cell_angle_beta 90.00
_cell_angle_gamma 120.00
_cell_formula_units_Z 1
_cell_length_a 8.2475(2)
_cell_length_b 8.2475(2)
_cell_length_c 14.2734(8)
_cell_measurement_reflns_used 2121
_cell_measurement_temperature 293(2)
_cell_measurement_theta_max 27.3679
_cell_measurement_theta_min 2.8517
_cell_volume 840.82(6)
_computing_cell_refinement 'CrystalClear (Rigaku Inc., 2007)'
_computing_data_collection 'CrystalClear (Rigaku Inc., 2007)'
_computing_data_reduction 'CrystalClear (Rigaku Inc., 2007)'
_computing_structure_refinement 'SHELXL-97 (Sheldrick, 1997)'
_computing_structure_solution 'SHELXS-97 (Sheldrick, 1990)'
_diffrn_ambient_temperature 293(2)
_diffrn_detector_area_resol_mean 13.6612
_diffrn_measured_fraction_theta_full 0.993
_diffrn_measured_fraction_theta_max 0.993
_diffrn_measurement_device_type Mercury2
_diffrn_measurement_method CCD_Profile_fitting
_diffrn_radiation_monochromator graphite
_diffrn_radiation_source 'fine-focus sealed tube'
_diffrn_radiation_type MoK\a
_diffrn_radiation_wavelength 0.71073
_diffrn_reflns_av_R_equivalents 0.0366
_diffrn_reflns_av_sigmaI/netI 0.0209
_diffrn_reflns_limit_h_max 9
_diffrn_reflns_limit_h_min -9
_diffrn_reflns_limit_k_max 9
_diffrn_reflns_limit_k_min -9
_diffrn_reflns_limit_l_max 15
_diffrn_reflns_limit_l_min -16
_diffrn_reflns_number 5409
_diffrn_reflns_theta_full 24.98
_diffrn_reflns_theta_max 24.98
_diffrn_reflns_theta_min 2.85
_exptl_absorpt_coefficient_mu 21.401
_exptl_absorpt_correction_T_max 1.0000
_exptl_absorpt_correction_T_min 0.3573
_exptl_absorpt_correction_type multi-scan
_exptl_crystal_colour black
_exptl_crystal_density_diffrn 5.309
_exptl_crystal_description block
_exptl_crystal_F_000 1120
_exptl_crystal_size_max 0.1000
_exptl_crystal_size_mid 0.0800
_exptl_crystal_size_min 0.0800
_refine_diff_density_max 1.078
_refine_diff_density_min -0.671
_refine_diff_density_rms 0.148
_refine_ls_extinction_coef 0.00520(13)
_refine_ls_extinction_expression Fc^*^=kFc[1+0.001xFc^2^\l^3^/sin(2\q)]^-1/4^
_refine_ls_extinction_method SHELXL
_refine_ls_goodness_of_fit_ref 1.067
_refine_ls_hydrogen_treatment -
_refine_ls_matrix_type full
_refine_ls_number_parameters 31
_refine_ls_number_reflns 604
_refine_ls_number_restraints 0
_refine_ls_restrained_S_all 1.067
_refine_ls_R_factor_all 0.0218
_refine_ls_R_factor_gt 0.0212
_refine_ls_shift/su_max 0.000
_refine_ls_shift/su_mean 0.000
_refine_ls_structure_factor_coef Fsqd
_refine_ls_weighting_details 'calc w=1/[\s^2^(Fo^2^)+(0.0102P)^2^+5.6846P] where P=(Fo^2^+2Fc^2^)/3'
_refine_ls_weighting_scheme calc
_refine_ls_wR_factor_gt 0.0472
_refine_ls_wR_factor_ref 0.0475
_reflns_number_gt 595
_reflns_number_total 604
_reflns_threshold_expression >2sigma(I)
_cod_data_source_file ic300599q_si_001_1.cif
_cod_data_source_block Cs2Ga6Ge3Te14
_cod_database_code 4329623

loop_
_symmetry_equiv_pos_as_xyz
'x, y, z'
'-y, x-y, z'
'-x+y, -x, z'
'y, x, -z'
'x-y, -y, -z'
'-x, -x+y, -z'
'-x, -y, -z'
'y, -x+y, -z'
'x-y, x, -z'
'-y, -x, z'
'-x+y, y, z'
'x, x-y, z'

loop_
_atom_site_label
_atom_site_type_symbol
_atom_site_fract_x
_atom_site_fract_y
_atom_site_fract_z
_atom_site_U_iso_or_equiv
_atom_site_adp_type
_atom_site_occupancy
_atom_site_symmetry_multiplicity
_atom_site_calc_flag
_atom_site_refinement_flags
Cs Cs 0.6667 1.3333 0.13196(7) 0.0402(3) Uani 1 6 d S
Ge2 Ge 0.0000 1.0000 0.5000 0.0199(4) Uani 1 12 d S
Ge1 Ge 0.0000 1.0000 0.08521(8) 0.0155(3) Uani 1 6 d S
Ga Ga 0.16203(5) 0.83797(5) 0.30601(5) 0.0172(2) Uani 1 2 d S
Te1 Te 0.17540(3) 0.82460(3) 0.12432(3) 0.02330(18) Uani 1 2 d S
Te2 Te 0.3333 0.6667 0.37973(5) 0.0134(2) Uani 1 6 d S
Te3 Te -0.17359(3) 0.65282(6) 0.37913(3) 0.01841(18) Uani 1 2 d S

loop_
_atom_site_aniso_label
_atom_site_aniso_U_11
_atom_site_aniso_U_22
_atom_site_aniso_U_33
_atom_site_aniso_U_23
_atom_site_aniso_U_13
_atom_site_aniso_U_12
Cs 0.0354(3) 0.0354(3) 0.0497(6) 0.000 0.000 0.01771(17)
Ge2 0.0208(6) 0.0208(6) 0.0180(9) 0.000 0.000 0.0104(3)
Ge1 0.0150(4) 0.0150(4) 0.0166(7) 0.000 0.000 0.00749(19)
Ga 0.0166(3) 0.0166(3) 0.0204(5) 0.00029(13) -0.00029(13) 0.0098(3)
Te1 0.0309(3) 0.0309(3) 0.0194(3) -0.00007(8) 0.00007(8) 0.0239(2)
Te2 0.0120(3) 0.0120(3) 0.0162(4) 0.000 0.000 0.00599(13)
Te3 0.0152(2) 0.0154(3) 0.0247(3) 0.00282(17) 0.00141(8) 0.00771(13)

loop_
_atom_type_symbol
_atom_type_description
_atom_type_scat_dispersion_real
_atom_type_scat_dispersion_imag
_atom_type_scat_source
Ga Ga 0.2307 1.6083 'International Tables Vol C Tables 4.2.6.8 and 6.1.1.4'
Ge Ge 0.1547 1.8001 'International Tables Vol C Tables 4.2.6.8 and 6.1.1.4'
Te Te -0.5308 1.6751 'International Tables Vol C Tables 4.2.6.8 and 6.1.1.4'
Cs Cs -0.3680 2.1192 'International Tables Vol C Tables 4.2.6.8 and 6.1.1.4'

loop_
_geom_angle_atom_site_label_1
_geom_angle_atom_site_label_2
_geom_angle_atom_site_label_3
_geom_angle
_geom_angle_site_symmetry_1
_geom_angle_site_symmetry_3
Te1 Cs Te1 63.441(12) 3_565 2_775
Te1 Cs Te1 56.513(12) 3_565 .
Te1 Cs Te1 119.931(1) 2_775 .
Te1 Cs Te1 119.931(1) 3_565 1_665
Te1 Cs Te1 56.513(12) 2_775 1_665
Te1 Cs Te1 175.40(2) . 1_665
Te1 Cs Te1 119.931(1) 3_565 2_675
Te1 Cs Te1 175.40(2) 2_775 2_675
Te1 Cs Te1 63.441(12) . 2_675
Te1 Cs Te1 119.931(1) 1_665 2_675
Te1 Cs Te1 175.40(2) 3_565 3_575
Te1 Cs Te1 119.931(1) 2_775 3_575
Te1 Cs Te1 119.931(1) . 3_575
Te1 Cs Te1 63.441(12) 1_665 3_575
Te1 Cs Te1 56.513(13) 2_675 3_575
Te1 Cs Te3 63.923(11) 3_565 3_565
Te1 Cs Te3 63.923(11) 2_775 3_565
Te1 Cs Te3 90.331(13) . 3_565
Te1 Cs Te3 90.331(13) 1_665 3_565
Te1 Cs Te3 120.03(2) 2_675 3_565
Te1 Cs Te3 120.03(2) 3_575 3_565
Te1 Cs Te3 120.03(2) 3_565 1_665
Te1 Cs Te3 90.331(13) 2_775 1_665
Te1 Cs Te3 120.03(2) . 1_665
Te1 Cs Te3 63.923(11) 1_665 1_665
Te1 Cs Te3 90.331(13) 2_675 1_665
Te1 Cs Te3 63.923(11) 3_575 1_665
Te3 Cs Te3 56.115(16) 3_565 1_665
Te1 Cs Te3 90.331(13) 3_565 2_675
Te1 Cs Te3 120.03(2) 2_775 2_675
Te1 Cs Te3 63.923(11) . 2_675
Te1 Cs Te3 120.03(2) 1_665 2_675
Te1 Cs Te3 63.923(11) 2_675 2_675
Te1 Cs Te3 90.331(13) 3_575 2_675
Te3 Cs Te3 56.115(16) 3_565 2_675
Te3 Cs Te3 56.115(16) 1_665 2_675
Te1 Cs Te1 62.044(13) 3_565 7_675
Te1 Cs Te1 62.044(13) 2_775 7_675
Te1 Cs Te1 87.801(13) . 7_675
Te1 Cs Te1 87.801(13) 1_665 7_675
Te1 Cs Te1 116.08(2) 2_675 7_675
Te1 Cs Te1 116.08(2) 3_575 7_675
Te3 Cs Te1 115.440(9) 3_565 7_675
Te3 Cs Te1 149.005(4) 1_665 7_675
Te3 Cs Te1 149.005(4) 2_675 7_675
Te1 Cs Te1 87.801(13) 3_565 9_665
Te1 Cs Te1 116.08(2) 2_775 9_665
Te1 Cs Te1 62.044(13) . 9_665
Te1 Cs Te1 116.08(2) 1_665 9_665
Te1 Cs Te1 62.044(13) 2_675 9_665
Te1 Cs Te1 87.801(13) 3_575 9_665
Te3 Cs Te1 149.005(4) 3_565 9_665
Te3 Cs Te1 149.005(4) 1_665 9_665
Te3 Cs Te1 115.439(9) 2_675 9_665
Te1 Cs Te1 54.079(17) 7_675 9_665
Te1 Cs Te1 116.08(2) 3_565 8_565
Te1 Cs Te1 87.801(13) 2_775 8_565
Te1 Cs Te1 116.08(2) . 8_565
Te1 Cs Te1 62.044(13) 1_665 8_565
Te1 Cs Te1 87.801(13) 2_675 8_565
Te1 Cs Te1 62.044(13) 3_575 8_565
Te3 Cs Te1 149.005(4) 3_565 8_565
Te3 Cs Te1 115.440(9) 1_665 8_565
Te3 Cs Te1 149.005(4) 2_675 8_565
Te1 Cs Te1 54.079(17) 7_675 8_565
Te1 Cs Te1 54.079(17) 9_665 8_565
Te3 Ge2 Te3 180.0 . 7_576
Te3 Ge2 Te3 90.615(12) . 2_675
Te3 Ge2 Te3 89.385(12) 7_576 2_675
Te3 Ge2 Te3 90.615(12) . 3_465
Te3 Ge2 Te3 89.385(12) 7_576 3_465
Te3 Ge2 Te3 90.615(12) 2_675 3_465
Te3 Ge2 Te3 89.385(12) . 9_666
Te3 Ge2 Te3 90.615(12) 7_576 9_666
Te3 Ge2 Te3 89.385(12) 2_675 9_666
Te3 Ge2 Te3 180.000(15) 3_465 9_666
Te3 Ge2 Te3 89.385(12) . 8_456
Te3 Ge2 Te3 90.615(12) 7_576 8_456
Te3 Ge2 Te3 180.0 2_675 8_456
Te3 Ge2 Te3 89.385(12) 3_465 8_456
Te3 Ge2 Te3 90.615(12) 9_666 8_456
Ge1 Ge1 Te1 102.56(3) 7_575 2_675
Ge1 Ge1 Te1 102.56(3) 7_575 3_465
Te1 Ge1 Te1 115.407(19) 2_675 3_465
Ge1 Ge1 Te1 102.56(3) 7_575 .
Te1 Ge1 Te1 115.407(19) 2_675 .
Te1 Ge1 Te1 115.407(19) 3_465 .
Te1 Ga Te3 115.32(2) . 2_675
Te1 Ga Te3 115.32(2) . .
Te3 Ga Te3 110.20(3) 2_675 .
Te1 Ga Te2 109.06(3) . .
Te3 Ga Te2 102.69(2) 2_675 .
Te3 Ga Te2 102.69(2) . .
Ge1 Te1 Ga 98.35(3) . .
Ge1 Te1 Cs 88.639(7) . 1_445
Ga Te1 Cs 88.363(15) . 1_445
Ge1 Te1 Cs 88.639(7) . .
Ga Te1 Cs 88.363(15) . .
Cs Te1 Cs 175.40(2) 1_445 .
Ge1 Te1 Cs 109.10(3) . 7_675
Ga Te1 Cs 152.55(2) . 7_675
Cs Te1 Cs 92.199(13) 1_445 7_675
Cs Te1 Cs 92.199(13) . 7_675
Ga Te2 Ga 105.42(2) . 2_665
Ga Te2 Ga 105.42(2) . 3_565
Ga Te2 Ga 105.42(2) 2_665 3_565
Ga Te3 Ga 99.91(3) 3_465 .
Ga Te3 Ge2 79.226(17) 3_465 .
Ga Te3 Ge2 79.226(17) . .
Ga Te3 Cs 86.54(2) 3_465 1_445
Ga Te3 Cs 86.54(2) . 1_445
Ge2 Te3 Cs 157.725(16) . 1_445

loop_
_geom_bond_atom_site_label_1
_geom_bond_atom_site_label_2
_geom_bond_distance
_geom_bond_site_symmetry_2
Ge2 Te3 3.0208(5) .
Ge2 Te3 3.0208(5) 7_576
Ge2 Te3 3.0208(5) 2_675
Ge2 Te3 3.0208(5) 3_465
Ge2 Te3 3.0208(4) 9_666
Ge2 Te3 3.0208(5) 8_456
Ge1 Ge1 2.432(2) 7_575
Ge1 Te1 2.5671(5) 2_675
Ge1 Te1 2.5671(5) 3_465
Ge1 Te1 2.5671(5) .
Ga Te1 2.6004(9) .
Ga Te3 2.6184(5) 2_675
Ga Te3 2.6184(5) .
Ga Te2 2.6637(7) .
Te2 Ga 2.6637(7) 2_665
Te2 Ga 2.6637(7) 3_565
Te3 Ga 2.6184(5) 3_465
